data_4302816
loop_
_publ_author_name
'Miao-Tzu Ding'
'Jing-Yun Wu'
'Yen-Hsiang Liu'
'Kuang-Lieh Lu'

_publ_section_title
;
Dissolution/Reorganization toward the Destruction/Construction of Porous
Cobalt(II)- and Nickel(II)-Carboxylate Coordination Polymers
;
_journal_name_full 'Inorganic Chemistry'
_journal_page_first 7457
_journal_page_last 7465
_journal_paper_doi 10.1021/ic900037g
_journal_volume 48
_journal_year 2009
_chemical_formula_sum 'C10 H18 Co Na2 O16'
_chemical_formula_weight 499.15
_chemical_name_systematic
;
 ?
;
_space_group_IT_number 12
_symmetry_cell_setting monoclinic
_symmetry_space_group_name_Hall '-C 2y'
_symmetry_space_group_name_H-M 'C 1 2/m 1'
_atom_sites_solution_hydrogens geom
_atom_sites_solution_primary direct
_atom_sites_solution_secondary difmap
_audit_creation_method SHELXL-97
_cell_angle_alpha 90.00
_cell_angle_beta 92.83(3)
_cell_angle_gamma 90.00
_cell_formula_units_Z 2
_cell_length_a 15.723(3)
_cell_length_b 9.5571(19)
_cell_length_c 6.1123(12)
_cell_measurement_temperature 293(2)
_cell_volume 917.4(3)
_computing_cell_refinement 'CAD4 Express (Enraf Nonius, 1994)'
_computing_data_collection 'CAD4 Express (Enraf Nonius, 1994)'
_computing_data_reduction 'XCAD4 (Harms & Wocadlo, 1995)'
_computing_structure_refinement 'SHELXL-97 (Sheldrick, 1997)'
_computing_structure_solution 'SHELXS-97 (Sheldrick, 1990)'
_diffrn_ambient_temperature 293(2)
_diffrn_measured_fraction_theta_full 1.000
_diffrn_measured_fraction_theta_max 1.000
_diffrn_measurement_device_type 'Enraf Nonius TurboCAD4'
_diffrn_measurement_method 'non-profiled omega/2theta scans'
_diffrn_radiation_monochromator graphite
_diffrn_radiation_source 'fine-focus sealed tube'
_diffrn_radiation_type MoK\a
_diffrn_radiation_wavelength 0.71073
_diffrn_reflns_av_R_equivalents 0.0129
_diffrn_reflns_av_sigmaI/netI 0.0207
_diffrn_reflns_limit_h_max 18
_diffrn_reflns_limit_h_min -18
_diffrn_reflns_limit_k_max 11
_diffrn_reflns_limit_k_min 0
_diffrn_reflns_limit_l_max 7
_diffrn_reflns_limit_l_min 0
_diffrn_reflns_number 946
_diffrn_reflns_theta_full 24.96
_diffrn_reflns_theta_max 24.96
_diffrn_reflns_theta_min 2.49
_exptl_absorpt_coefficient_mu 1.066
_exptl_absorpt_correction_type none
_exptl_crystal_colour red
_exptl_crystal_density_diffrn 1.807
_exptl_crystal_density_method 'not measured'
_exptl_crystal_description prism
_exptl_crystal_F_000 510
_exptl_crystal_size_max 0.20
_exptl_crystal_size_mid 0.16
_exptl_crystal_size_min 0.12
_refine_diff_density_max 0.243
_refine_diff_density_min -0.431
_refine_diff_density_rms 0.062
_refine_ls_extinction_method none
_refine_ls_goodness_of_fit_ref 1.123
_refine_ls_hydrogen_treatment constr
_refine_ls_matrix_type full
_refine_ls_number_parameters 74
_refine_ls_number_reflns 862
_refine_ls_number_restraints 0
_refine_ls_restrained_S_all 1.123
_refine_ls_R_factor_all 0.0329
_refine_ls_R_factor_gt 0.0294
_refine_ls_shift/su_max 0.000
_refine_ls_shift/su_mean 0.000
_refine_ls_structure_factor_coef Fsqd
_refine_ls_weighting_details 'calc w=1/[\s^2^(Fo^2^)+(0.0327P)^2^+1.9200P] where P=(Fo^2^+2Fc^2^)/3'
_refine_ls_weighting_scheme calc
_refine_ls_wR_factor_gt 0.0753
_refine_ls_wR_factor_ref 0.0775
_reflns_number_gt 799
_reflns_number_total 862
_reflns_threshold_expression >2sigma(I)
_cod_data_source_file ic900037g_si_002_3.cif
_cod_data_source_block cpd7
_cod_depositor_comments
;
The following automatic conversions were performed:
'_symmetry_cell_setting' value 'Monoclinic' changed to 'monoclinic'
according to '/home/saulius/struct/CIF-dictionaries/cif_core.dic'
dictionary named 'cif_core.dic' version 2.4.1 from 2010-06-29.

Automatic conversion script
Id: cif_fix_enum 1527 2010-12-29 10:47:43Z saulius 
;
_cod_original_sg_symbol_H-M 'C 2/m'
_cod_database_code 4302816

loop_
_symmetry_equiv_pos_as_xyz
'x, y, z'
'-x, y, -z'
'x+1/2, y+1/2, z'
'-x+1/2, y+1/2, -z'
'-x, -y, -z'
'x, -y, z'
'-x+1/2, -y+1/2, -z'
'x+1/2, -y+1/2, z'

loop_
_atom_site_label
_atom_site_type_symbol
_atom_site_fract_x
_atom_site_fract_y
_atom_site_fract_z
_atom_site_U_iso_or_equiv
_atom_site_adp_type
_atom_site_occupancy
_atom_site_symmetry_multiplicity
_atom_site_calc_flag
_atom_site_refinement_flags
_atom_site_disorder_assembly
_atom_site_disorder_group
Co1 Co 0.0000 0.5000 0.0000 0.0157(2) Uani 1 4 d S . .
Na1 Na 0.2500 0.2500 0.5000 0.0420(4) Uani 1 2 d S . .
O1 O -0.00841(10) 0.33937(18) 0.2340(3) 0.0256(4) Uani 1 1 d . . .
O2 O 0.12842(11) 0.2770(2) 0.2679(3) 0.0419(5) Uani 1 1 d . . .
O3 O -0.13596(14) 0.5000 -0.0168(4) 0.0225(5) Uani 1 2 d S . .
H101 H -0.1425 0.4213 -0.0934 0.034 Uiso 1 1 d R . .
O4 O 0.2043(2) 0.5000 0.6021(5) 0.0521(8) Uani 1 2 d S . .
H102 H 0.1871 0.5000 0.7359 0.078 Uiso 1 2 d SR . .
H103 H 0.1585 0.5000 0.5221 0.078 Uiso 1 2 d SR . .
O5 O 0.17872(14) 0.1658(3) 0.8148(4) 0.0639(7) Uani 1 1 d . . .
H104 H 0.1282 0.2046 0.8104 0.096 Uiso 1 1 d R . .
H105 H 0.1636 0.0830 0.7873 0.096 Uiso 1 1 d R . .
C1 C 0.02631(13) 0.1265(2) 0.4108(3) 0.0180(5) Uani 1 1 d . . .
C2 C 0.0523(2) 0.0000 0.3258(5) 0.0207(7) Uani 1 2 d S . .
H2 H 0.0880 0.0000 0.2090 0.025 Uiso 1 2 calc SR . .
C3 C 0.05107(15) 0.2594(2) 0.2989(4) 0.0212(5) Uani 1 1 d . . .

loop_
_atom_site_aniso_label
_atom_site_aniso_U_11
_atom_site_aniso_U_22
_atom_site_aniso_U_33
_atom_site_aniso_U_23
_atom_site_aniso_U_13
_atom_site_aniso_U_12
Co1 0.0170(3) 0.0153(3) 0.0150(3) 0.000 0.0017(2) 0.000
Na1 0.0285(7) 0.0614(11) 0.0360(8) 0.0057(8) -0.0004(6) 0.0045(8)
O1 0.0255(8) 0.0248(9) 0.0270(9) 0.0101(7) 0.0045(7) 0.0042(7)
O2 0.0209(9) 0.0403(12) 0.0642(14) 0.0304(10) -0.0003(9) -0.0027(8)
O3 0.0236(12) 0.0208(12) 0.0234(12) 0.000 0.0025(9) 0.000
O4 0.068(2) 0.056(2) 0.0335(16) 0.000 0.0154(15) 0.000
O5 0.0519(13) 0.093(2) 0.0472(13) 0.0009(14) 0.0054(10) -0.0083(14)
C1 0.0186(10) 0.0183(11) 0.0169(10) 0.0009(9) -0.0023(8) -0.0011(9)
C2 0.0218(16) 0.0234(17) 0.0174(16) 0.000 0.0053(12) 0.000
C3 0.0248(12) 0.0199(12) 0.0186(11) 0.0029(9) -0.0017(9) -0.0020(10)

loop_
_atom_type_symbol
_atom_type_description
_atom_type_scat_dispersion_real
_atom_type_scat_dispersion_imag
_atom_type_scat_source
C C 0.0033 0.0016 'International Tables Vol C Tables 4.2.6.8 and 6.1.1.4'
H H 0.0000 0.0000 'International Tables Vol C Tables 4.2.6.8 and 6.1.1.4'
Co Co 0.3494 0.9721 'International Tables Vol C Tables 4.2.6.8 and 6.1.1.4'
Na Na 0.0362 0.0249 'International Tables Vol C Tables 4.2.6.8 and 6.1.1.4'
O O 0.0106 0.0060 'International Tables Vol C Tables 4.2.6.8 and 6.1.1.4'

loop_
_geom_angle_atom_site_label_1
_geom_angle_atom_site_label_2
_geom_angle_atom_site_label_3
_geom_angle
_geom_angle_site_symmetry_1
_geom_angle_site_symmetry_3
_geom_angle_publ_flag
O1 Co1 O1 180.00(6) 6_565 2 ?
O1 Co1 O1 86.46(9) 6_565 5_565 ?
O1 Co1 O1 93.54(9) 2 5_565 ?
O1 Co1 O1 93.54(9) 6_565 . ?
O1 Co1 O1 86.46(9) 2 . ?
O1 Co1 O1 180.00(8) 5_565 . ?
O1 Co1 O3 93.64(6) 6_565 5_565 ?
O1 Co1 O3 86.36(6) 2 5_565 ?
O1 Co1 O3 86.36(6) 5_565 5_565 ?
O1 Co1 O3 93.64(6) . 5_565 ?
O1 Co1 O3 86.36(6) 6_565 . ?
O1 Co1 O3 93.64(6) 2 . ?
O1 Co1 O3 93.64(6) 5_565 . ?
O1 Co1 O3 86.36(6) . . ?
O3 Co1 O3 180.0 5_565 . ?
O2 Na1 O2 180.0 . 7_556 ?
O2 Na1 O5 82.96(7) . 7_556 ?
O2 Na1 O5 97.04(7) 7_556 7_556 ?
O2 Na1 O5 97.04(7) . . ?
O2 Na1 O5 82.96(7) 7_556 . ?
O5 Na1 O5 180.00(9) 7_556 . ?
O2 Na1 O4 100.63(9) . 7_556 ?
O2 Na1 O4 79.37(9) 7_556 7_556 ?
O5 Na1 O4 88.28(9) 7_556 7_556 ?
O5 Na1 O4 91.72(9) . 7_556 ?
O2 Na1 O4 79.37(9) . . ?
O2 Na1 O4 100.63(9) 7_556 . ?
O5 Na1 O4 91.72(9) 7_556 . ?
O5 Na1 O4 88.28(9) . . ?
O4 Na1 O4 180.00(13) 7_556 . ?
C3 O1 Co1 125.91(15) . . ?
C3 O2 Na1 131.68(16) . . ?
Na1 O4 Na1 135.60(13) 4_556 . ?
C2 C1 C1 119.20(14) . 2_556 ?
C2 C1 C3 118.65(19) . . ?
C1 C1 C3 122.03(12) 2_556 . ?
C1 C2 C1 121.6(3) . 6 ?
O2 C3 O1 125.8(2) . . ?
O2 C3 C1 117.2(2) . . ?
O1 C3 C1 116.9(2) . . ?

loop_
_geom_bond_atom_site_label_1
_geom_bond_atom_site_label_2
_geom_bond_distance
_geom_bond_site_symmetry_2
_geom_bond_publ_flag
Co1 O1 2.1070(16) 6_565 ?
Co1 O1 2.1070(16) 2 ?
Co1 O1 2.1070(16) 5_565 ?
Co1 O1 2.1070(16) . ?
Co1 O3 2.135(2) 5_565 ?
Co1 O3 2.135(2) . ?
Na1 O2 2.3379(19) . ?
Na1 O2 2.3379(19) 7_556 ?
Na1 O5 2.412(2) 7_556 ?
Na1 O5 2.412(2) . ?
Na1 O4 2.5805(12) 7_556 ?
Na1 O4 2.5805(12) . ?
O1 C3 1.257(3) . ?
O2 C3 1.251(3) . ?
O4 Na1 2.5805(12) 4_556 ?
C1 C2 1.386(3) . ?
C1 C1 1.401(4) 2_556 ?
C1 C3 1.503(3) . ?
C2 C1 1.386(3) 6 ?
